data_4311883
loop_
_publ_author_name
'Margaret-Jane Crawford'
'Peter Mayer'
'Heinrich N\"oth'
'Max Suter'

_publ_contact_author
;
      Margaret-Jane Crawford
      Institut f\"ur anorganische Chemie
      Universit\"at M\"unchen
      Butenandtstr. 5-13 (Haus D)
      81377 M\"unchen
      Bundesrepublik Deutschland
;
_publ_contact_author_email mjc@cup.uni-muenchen.de
_publ_contact_author_fax '089 2180 77492'
_publ_contact_author_phone '089 2180 77503'
_publ_section_title
;
 First Structurally Characterized Actinide Isocyanates
;
_journal_name_full 'Inorganic Chemistry'
_journal_page_first 6860
_journal_page_last 6862
_journal_paper_doi 10.1021/ic049078x
_journal_volume 43
_journal_year 2004
_chemical_formula_moiety '4(U O2), O2, 10(N C O), 6(N C8 H20), 2(C2 H3 N), H2 O'
_chemical_formula_sum 'C62 H128 N18 O21 U4'
_chemical_formula_weight 2413.904
_space_group_IT_number 14
_symmetry_cell_setting monoclinic
_symmetry_space_group_name_Hall '-P 2ybc'
_symmetry_space_group_name_H-M 'P 1 21/c 1'
_atom_sites_solution_hydrogens geom
_atom_sites_solution_primary direct
_atom_sites_solution_secondary difmap
_audit_creation_method 'form98_non/compatible with shelxl97-2'
_cell_angle_alpha 90.00
_cell_angle_beta 94.0849(5)
_cell_angle_gamma 90
_cell_formula_units_Z 4
_cell_length_a 17.2787(2)
_cell_length_b 15.56100(10)
_cell_length_c 32.7619(4)
_cell_measurement_reflns_used 0
_cell_measurement_temperature 200(2)
_cell_measurement_theta_max 25.028
_cell_measurement_theta_min 3.134
_cell_volume 8786.44(16)
_computing_cell_refinement 'HKL Scalepack (Otwinowski & Minor 1997)'
_computing_data_collection 'Collect (Nonius BV, 1997-2000)'
_computing_data_reduction 'HKL Denzo and Scalepack (Otwinowski & Minor 1997)'
_computing_structure_refinement 'SHELXL-97 (G. M. Sheldrick. University of G\"ottingen, 97-2 version)'
_computing_structure_solution 'SHELXS-97 (Sheldrick, 1990)'
_diffrn_ambient_temperature 200(2)
_diffrn_detector_area_resol_mean 9
_diffrn_measured_fraction_theta_full 0.997
_diffrn_measured_fraction_theta_max 0.997
_diffrn_measurement_device_type KappaCCD
_diffrn_radiation_monochromator graphite
_diffrn_radiation_source 'rotating anode'
_diffrn_radiation_type MoK\a
_diffrn_radiation_wavelength 0.71073
_diffrn_reflns_av_R_equivalents 0.0858
_diffrn_reflns_av_sigmaI/netI 0.0628
_diffrn_reflns_limit_h_max 20
_diffrn_reflns_limit_h_min -20
_diffrn_reflns_limit_k_max 18
_diffrn_reflns_limit_k_min -18
_diffrn_reflns_limit_l_max 38
_diffrn_reflns_limit_l_min -33
_diffrn_reflns_number 106430
_diffrn_reflns_theta_full 25.01
_diffrn_reflns_theta_max 25.01
_diffrn_reflns_theta_min 3.16
_exptl_absorpt_coefficient_mu 7.422
_exptl_absorpt_correction_T_max 0.8015
_exptl_absorpt_correction_T_min 0.4573
_exptl_absorpt_correction_type numerical
_exptl_absorpt_process_details
; 
Crystal faces optimized with XShape, rev. 1.02, STOE (Darmstadt, Germany)
Absorption correction with XRed, rev 1.09, STOE (Darmstadt, Germany)
;
_exptl_crystal_colour yellow
_exptl_crystal_density_diffrn 1.82483(3)
_exptl_crystal_density_method 'not measured'
_exptl_crystal_description platelet
_exptl_crystal_F_000 4648
_exptl_crystal_size_max 0.14
_exptl_crystal_size_mid 0.08
_exptl_crystal_size_min 0.02
_refine_diff_density_max 2.505
_refine_diff_density_min -0.966
_refine_diff_density_rms 0.171
_refine_ls_extinction_method none
_refine_ls_goodness_of_fit_ref 1.026
_refine_ls_hydrogen_treatment mixed
_refine_ls_matrix_type full
_refine_ls_number_parameters 873
_refine_ls_number_reflns 15478
_refine_ls_number_restraints 3
_refine_ls_restrained_S_all 1.027
_refine_ls_R_factor_all 0.1041
_refine_ls_R_factor_gt 0.0581
_refine_ls_shift/su_max 0.001
_refine_ls_shift/su_mean 0.000
_refine_ls_structure_factor_coef Fsqd
_refine_ls_weighting_details 'calc w=1/[\s^2^(Fo^2^)+(0.0348P)^2^+107.2743P] where P=(Fo^2^+2Fc^2^)/3'
_refine_ls_weighting_scheme calc
_refine_ls_wR_factor_gt 0.1078
_refine_ls_wR_factor_ref 0.1245
_reflns_number_gt 10343
_reflns_number_total 15478
_reflns_threshold_expression >2sigma(I)
_cod_data_source_file ic049078xsi20040713_061156_2.cif
_cod_data_source_block Hn157
_cod_database_code 4311883

loop_
_symmetry_equiv_pos_as_xyz
'x, y, z'
'-x, y+1/2, -z+1/2'
'-x, -y, -z'
'x, -y-1/2, z-1/2'

loop_
_atom_site_label
_atom_site_type_symbol
_atom_site_fract_x
_atom_site_fract_y
_atom_site_fract_z
_atom_site_U_iso_or_equiv
_atom_site_adp_type
_atom_site_occupancy
_atom_site_symmetry_multiplicity
_atom_site_calc_flag
_atom_site_refinement_flags
_atom_site_disorder_assembly
_atom_site_disorder_group
U1 U 0.14364(2) 0.50201(2) 0.248446(13) 0.03408(12) Uani 1 1 d . . .
U2 U 0.25245(3) 0.45451(3) 0.356128(14) 0.04001(13) Uani 1 1 d . . .
U3 U 0.35716(2) 0.47639(2) 0.255098(13) 0.03470(12) Uani 1 1 d . . .
U4 U 0.24855(3) 0.51929(3) 0.147229(13) 0.03946(13) Uani 1 1 d . . .
O1 O 0.1277(4) 0.3886(4) 0.2465(2) 0.0381(18) Uani 1 1 d . . .
O2 O 0.1522(4) 0.6170(4) 0.2489(2) 0.0439(19) Uani 1 1 d . . .
O3 O 0.2393(4) 0.3442(4) 0.3417(2) 0.0445(19) Uani 1 1 d . . .
O4 O 0.2651(4) 0.5622(5) 0.3744(3) 0.057(2) Uani 1 1 d . . .
O5 O 0.3507(4) 0.3609(4) 0.2554(3) 0.047(2) Uani 1 1 d . . .
O6 O 0.3711(4) 0.5882(5) 0.2560(2) 0.0415(19) Uani 1 1 d . . .
O7 O 0.2331(4) 0.4104(5) 0.1305(2) 0.050(2) Uani 1 1 d . . .
O8 O 0.2658(4) 0.6285(5) 0.1605(2) 0.050(2) Uani 1 1 d . . .
O9 O 0.2525(4) 0.4891(4) 0.2915(2) 0.0348(17) Uani 1 1 d . . .
O10 O 0.2495(4) 0.4872(4) 0.2124(2) 0.0357(17) Uani 1 1 d . . .
O11 O -0.1295(6) 0.4969(6) 0.2521(3) 0.085(3) Uani 1 1 d . . .
O12 O 0.0061(6) 0.5499(7) 0.3555(3) 0.084(3) Uani 1 1 d . . .
O13 O 0.1289(9) 0.4040(10) 0.4771(4) 0.139(6) Uani 1 1 d . . .
O14 O 0.4144(10) 0.3487(10) 0.4697(4) 0.160(7) Uani 1 1 d . . .
O15 O 0.5042(7) 0.5200(9) 0.3682(4) 0.129(5) Uani 1 1 d . . .
O16 O 0.6288(5) 0.4750(6) 0.2438(3) 0.083(3) Uani 1 1 d . . .
O17 O 0.4917(6) 0.4235(7) 0.1466(3) 0.086(3) Uani 1 1 d . . .
O18 O 0.3544(12) 0.5721(14) 0.0234(4) 0.203(9) Uani 1 1 d . . .
O19 O 0.0997(8) 0.6312(8) 0.0289(3) 0.118(5) Uani 1 1 d . . .
O20 O -0.0031(6) 0.4516(8) 0.1373(3) 0.093(4) Uani 1 1 d . . .
N1 N 0.0031(6) 0.5238(6) 0.2447(3) 0.054(3) Uani 1 1 d . . .
N2 N 0.1162(5) 0.4962(6) 0.3248(3) 0.044(2) Uani 1 1 d . . .
N3 N 0.1657(6) 0.4287(7) 0.4105(3) 0.062(3) Uani 1 1 d . . .
N4 N 0.3408(6) 0.4019(7) 0.4131(3) 0.061(3) Uani 1 1 d . . .
N5 N 0.3894(6) 0.4680(6) 0.3321(3) 0.047(2) Uani 1 1 d . . .
N6 N 0.4988(6) 0.4580(6) 0.2579(3) 0.050(3) Uani 1 1 d . . .
N7 N 0.3839(5) 0.4775(6) 0.1782(3) 0.043(2) Uani 1 1 d . . .
N8 N 0.3345(6) 0.5359(8) 0.0918(4) 0.069(3) Uani 1 1 d . . .
N9 N 0.1613(7) 0.5738(7) 0.0897(4) 0.068(3) Uani 1 1 d . . .
N10 N 0.1102(6) 0.5113(6) 0.1712(3) 0.047(2) Uani 1 1 d . . .
N11 N 0.2355(5) 0.1721(5) 0.1789(3) 0.042(2) Uani 1 1 d . . .
N12 N 0.0300(5) 0.7723(5) 0.1634(3) 0.037(2) Uani 1 1 d . . .
N13 N 0.2641(5) 0.8045(6) 0.3288(4) 0.055(3) Uani 1 1 d . . .
N14 N 0.4776(5) 0.2067(6) 0.3362(3) 0.045(2) Uani 1 1 d . . .
N15 N 0.1764(6) 0.1380(8) 0.4916(3) 0.066(3) Uani 1 1 d . . .
N16 N 0.3143(7) 0.6117(10) 0.5121(4) 0.088(4) Uani 1 1 d D . .
C1 C -0.0630(8) 0.5101(7) 0.2477(4) 0.044(3) Uani 1 1 d . . .
C2 C 0.0609(7) 0.5239(7) 0.3402(4) 0.044(3) Uani 1 1 d . . .
C3 C 0.1491(9) 0.4197(11) 0.4431(6) 0.076(5) Uani 1 1 d . . .
C4 C 0.3750(9) 0.3749(10) 0.4399(5) 0.073(4) Uani 1 1 d . . .
C5 C 0.4478(8) 0.4952(8) 0.3504(4) 0.054(3) Uani 1 1 d . . .
C6 C 0.5618(7) 0.4679(7) 0.2514(4) 0.047(3) Uani 1 1 d . . .
C7 C 0.4384(8) 0.4497(7) 0.1622(4) 0.047(3) Uani 1 1 d . . .
C8 C 0.3448(10) 0.5512(13) 0.0578(6) 0.099(6) Uani 1 1 d . . .
C9 C 0.1290(9) 0.6008(9) 0.0607(5) 0.065(4) Uani 1 1 d . . .
C10 C 0.0532(8) 0.4793(8) 0.1525(4) 0.057(4) Uani 1 1 d . . .
C11 C 0.2432(8) 0.2355(8) 0.2137(4) 0.056(3) Uani 1 1 d . . .
H11A H 0.2990 0.2442 0.2217 0.067 Uiso 1 1 calc R . .
H11B H 0.2215 0.2914 0.2040 0.067 Uiso 1 1 calc R . .
C12 C 0.2030(8) 0.2081(8) 0.2507(4) 0.060(4) Uani 1 1 d . . .
H12A H 0.2103 0.2522 0.2720 0.091 Uiso 1 1 calc R . .
H12B H 0.2250 0.1536 0.2610 0.091 Uiso 1 1 calc R . .
H12C H 0.1475 0.2007 0.2433 0.091 Uiso 1 1 calc R . .
C13 C 0.2724(8) 0.0873(7) 0.1936(4) 0.059(4) Uani 1 1 d . . .
H13A H 0.2393 0.0611 0.2137 0.071 Uiso 1 1 calc R . .
H13B H 0.3235 0.0998 0.2080 0.071 Uiso 1 1 calc R . .
C14 C 0.2840(10) 0.0211(8) 0.1595(5) 0.084(5) Uani 1 1 d . . .
H14A H 0.3080 -0.0309 0.1715 0.125 Uiso 1 1 calc R . .
H14B H 0.3178 0.0457 0.1397 0.125 Uiso 1 1 calc R . .
H14C H 0.2336 0.0066 0.1456 0.125 Uiso 1 1 calc R . .
C15 C 0.1512(7) 0.1559(8) 0.1661(4) 0.060(4) Uani 1 1 d . . .
H15A H 0.1278 0.1236 0.1882 0.072 Uiso 1 1 calc R . .
H15B H 0.1480 0.1192 0.1414 0.072 Uiso 1 1 calc R . .
C16 C 0.1029(7) 0.2377(9) 0.1569(5) 0.070(4) Uani 1 1 d . . .
H16A H 0.0495 0.2216 0.1478 0.105 Uiso 1 1 calc R . .
H16B H 0.1257 0.2707 0.1353 0.105 Uiso 1 1 calc R . .
H16C H 0.1026 0.2728 0.1817 0.105 Uiso 1 1 calc R . .
C17 C 0.2751(8) 0.2068(8) 0.1432(4) 0.066(4) Uani 1 1 d . . .
H17A H 0.2499 0.2617 0.1346 0.079 Uiso 1 1 calc R . .
H17B H 0.2667 0.1660 0.1201 0.079 Uiso 1 1 calc R . .
C18 C 0.3637(8) 0.2228(9) 0.1509(5) 0.078(4) Uani 1 1 d . . .
H18A H 0.3844 0.2443 0.1257 0.116 Uiso 1 1 calc R . .
H18B H 0.3897 0.1688 0.1589 0.116 Uiso 1 1 calc R . .
H18C H 0.3729 0.2653 0.1727 0.116 Uiso 1 1 calc R . .
C19 C -0.0088(7) 0.6851(7) 0.1621(4) 0.053(3) Uani 1 1 d . . .
H19A H 0.0102 0.6526 0.1868 0.063 Uiso 1 1 calc R . .
H19B H 0.0080 0.6534 0.1381 0.063 Uiso 1 1 calc R . .
C20 C -0.0974(8) 0.6856(10) 0.1600(5) 0.088(5) Uani 1 1 d . . .
H20A H -0.1166 0.6264 0.1592 0.131 Uiso 1 1 calc R . .
H20B H -0.1173 0.7159 0.1352 0.131 Uiso 1 1 calc R . .
H20C H -0.1150 0.7150 0.1841 0.131 Uiso 1 1 calc R . .
C21 C 0.0039(8) 0.8254(8) 0.1265(4) 0.059(4) Uani 1 1 d . . .
H21A H 0.0287 0.8827 0.1294 0.071 Uiso 1 1 calc R . .
H21B H -0.0528 0.8341 0.1265 0.071 Uiso 1 1 calc R . .
C22 C 0.0216(9) 0.7883(9) 0.0855(4) 0.069(4) Uani 1 1 d . . .
H22A H 0.0014 0.8267 0.0636 0.104 Uiso 1 1 calc R . .
H22B H -0.0029 0.7317 0.0820 0.104 Uiso 1 1 calc R . .
H22C H 0.0779 0.7823 0.0844 0.104 Uiso 1 1 calc R . .
C23 C 0.1169(7) 0.7531(8) 0.1647(4) 0.055(3) Uani 1 1 d . . .
H23A H 0.1276 0.7176 0.1406 0.065 Uiso 1 1 calc R . .
H23B H 0.1319 0.7191 0.1896 0.065 Uiso 1 1 calc R . .
C24 C 0.1675(8) 0.8350(10) 0.1648(4) 0.079(5) Uani 1 1 d . . .
H24A H 0.2223 0.8188 0.1655 0.118 Uiso 1 1 calc R . .
H24B H 0.1583 0.8697 0.1889 0.118 Uiso 1 1 calc R . .
H24C H 0.1537 0.8684 0.1400 0.118 Uiso 1 1 calc R . .
C25 C 0.0092(8) 0.8209(8) 0.2006(4) 0.055(3) Uani 1 1 d . . .
H25A H 0.0338 0.8783 0.2000 0.066 Uiso 1 1 calc R . .
H25B H -0.0476 0.8300 0.1985 0.066 Uiso 1 1 calc R . .
C26 C 0.0310(7) 0.7816(8) 0.2414(4) 0.057(3) Uani 1 1 d . . .
H26A H 0.0143 0.8193 0.2631 0.085 Uiso 1 1 calc R . .
H26B H 0.0875 0.7741 0.2448 0.085 Uiso 1 1 calc R . .
H26C H 0.0057 0.7255 0.2433 0.085 Uiso 1 1 calc R . .
C27 C 0.2547(8) 0.7419(8) 0.2930(5) 0.067(4) Uani 1 1 d . . .
H27A H 0.2765 0.6855 0.3018 0.081 Uiso 1 1 calc R . .
H27B H 0.1987 0.7337 0.2854 0.081 Uiso 1 1 calc R . .
C28 C 0.2938(9) 0.7716(9) 0.2558(5) 0.078(5) Uani 1 1 d . . .
H28A H 0.2864 0.7285 0.2341 0.117 Uiso 1 1 calc R . .
H28B H 0.3494 0.7794 0.2630 0.117 Uiso 1 1 calc R . .
H28C H 0.2711 0.8263 0.2462 0.117 Uiso 1 1 calc R . .
C29 C 0.3473(8) 0.8198(8) 0.3413(5) 0.069(4) Uani 1 1 d . . .
H29A H 0.3509 0.8543 0.3667 0.083 Uiso 1 1 calc R . .
H29B H 0.3704 0.8541 0.3198 0.083 Uiso 1 1 calc R . .
C30 C 0.3956(8) 0.7367(10) 0.3486(5) 0.080(5) Uani 1 1 d . . .
H30A H 0.4492 0.7519 0.3575 0.120 Uiso 1 1 calc R . .
H30B H 0.3949 0.7036 0.3231 0.120 Uiso 1 1 calc R . .
H30C H 0.3732 0.7021 0.3698 0.120 Uiso 1 1 calc R . .
C31 C 0.2234(8) 0.7656(9) 0.3639(5) 0.072(4) Uani 1 1 d . . .
H31A H 0.2477 0.7094 0.3708 0.087 Uiso 1 1 calc R . .
H31B H 0.2324 0.8034 0.3881 0.087 Uiso 1 1 calc R . .
C32 C 0.1368(9) 0.7523(10) 0.3559(6) 0.103(6) Uani 1 1 d . . .
H32A H 0.1159 0.7267 0.3801 0.154 Uiso 1 1 calc R . .
H32B H 0.1269 0.7138 0.3324 0.154 Uiso 1 1 calc R . .
H32C H 0.1116 0.8078 0.3500 0.154 Uiso 1 1 calc R . .
C33 C 0.2276(8) 0.8898(8) 0.3162(5) 0.077(5) Uani 1 1 d . . .
H33A H 0.1761 0.8786 0.3020 0.092 Uiso 1 1 calc R . .
H33B H 0.2601 0.9174 0.2962 0.092 Uiso 1 1 calc R . .
C34 C 0.2174(10) 0.9533(8) 0.3511(6) 0.099(6) Uani 1 1 d . . .
H34A H 0.1922 1.0057 0.3400 0.148 Uiso 1 1 calc R . .
H34B H 0.2683 0.9678 0.3644 0.148 Uiso 1 1 calc R . .
H34C H 0.1851 0.9271 0.3711 0.148 Uiso 1 1 calc R . .
C35 C 0.3907(7) 0.2201(8) 0.3358(4) 0.062(4) Uani 1 1 d . . .
H35A H 0.3734 0.2544 0.3114 0.074 Uiso 1 1 calc R . .
H35B H 0.3791 0.2536 0.3603 0.074 Uiso 1 1 calc R . .
C36 C 0.3441(9) 0.1360(10) 0.3353(4) 0.079(5) Uani 1 1 d . . .
H36A H 0.2886 0.1492 0.3351 0.119 Uiso 1 1 calc R . .
H36B H 0.3600 0.1021 0.3596 0.119 Uiso 1 1 calc R . .
H36C H 0.3540 0.1030 0.3107 0.119 Uiso 1 1 calc R . .
C37 C 0.4998(7) 0.1589(8) 0.2992(4) 0.054(3) Uani 1 1 d . . .
H37A H 0.4777 0.1003 0.2999 0.065 Uiso 1 1 calc R . .
H37B H 0.5570 0.1531 0.3007 0.065 Uiso 1 1 calc R . .
C38 C 0.4731(8) 0.2006(8) 0.2585(4) 0.059(4) Uani 1 1 d . . .
H38A H 0.4892 0.1648 0.2359 0.088 Uiso 1 1 calc R . .
H38B H 0.4966 0.2577 0.2568 0.088 Uiso 1 1 calc R . .
H38C H 0.4165 0.2060 0.2564 0.088 Uiso 1 1 calc R . .
C39 C 0.5089(7) 0.1555(8) 0.3725(4) 0.053(3) Uani 1 1 d . . .
H39A H 0.5658 0.1504 0.3712 0.063 Uiso 1 1 calc R . .
H39B H 0.4870 0.0968 0.3701 0.063 Uiso 1 1 calc R . .
C40 C 0.4930(8) 0.1908(9) 0.4137(4) 0.070(4) Uani 1 1 d . . .
H40A H 0.5157 0.1526 0.4352 0.105 Uiso 1 1 calc R . .
H40B H 0.4368 0.1947 0.4159 0.105 Uiso 1 1 calc R . .
H40C H 0.5161 0.2481 0.4171 0.105 Uiso 1 1 calc R . .
C41 C 0.5110(7) 0.2973(7) 0.3377(4) 0.057(3) Uani 1 1 d . . .
H41A H 0.4895 0.3290 0.3132 0.068 Uiso 1 1 calc R . .
H41B H 0.4931 0.3269 0.3621 0.068 Uiso 1 1 calc R . .
C42 C 0.5984(8) 0.3024(10) 0.3392(5) 0.079(4) Uani 1 1 d . . .
H42A H 0.6145 0.3628 0.3400 0.118 Uiso 1 1 calc R . .
H42B H 0.6169 0.2747 0.3149 0.118 Uiso 1 1 calc R . .
H42C H 0.6205 0.2731 0.3638 0.118 Uiso 1 1 calc R . .
C43 C 0.1629(11) 0.0477(12) 0.4763(6) 0.106(6) Uani 1 1 d . . .
H43A H 0.1546 0.0101 0.5000 0.127 Uiso 1 1 calc R . .
H43B H 0.2102 0.0275 0.4639 0.127 Uiso 1 1 calc R . .
C44 C 0.0924(14) 0.0383(16) 0.4443(6) 0.160(11) Uani 1 1 d . . .
H44A H 0.0867 -0.0220 0.4361 0.240 Uiso 1 1 calc R . .
H44B H 0.1010 0.0735 0.4203 0.240 Uiso 1 1 calc R . .
H44C H 0.0451 0.0576 0.4564 0.240 Uiso 1 1 calc R . .
C45 C 0.1946(9) 0.1989(11) 0.4569(4) 0.083(5) Uani 1 1 d . . .
H45A H 0.1479 0.2033 0.4377 0.100 Uiso 1 1 calc R . .
H45B H 0.2048 0.2568 0.4687 0.100 Uiso 1 1 calc R . .
C46 C 0.2616(10) 0.1744(13) 0.4331(5) 0.106(6) Uani 1 1 d . . .
H46A H 0.2688 0.2179 0.4120 0.159 Uiso 1 1 calc R . .
H46B H 0.2514 0.1185 0.4200 0.159 Uiso 1 1 calc R . .
H46C H 0.3087 0.1708 0.4515 0.159 Uiso 1 1 calc R . .
C47 C 0.1063(9) 0.1736(11) 0.5096(5) 0.084(5) Uani 1 1 d . . .
H47A H 0.0635 0.1756 0.4879 0.100 Uiso 1 1 calc R . .
H47B H 0.1176 0.2335 0.5183 0.100 Uiso 1 1 calc R . .
C48 C 0.0777(10) 0.1242(12) 0.5463(5) 0.100(6) Uani 1 1 d . . .
H48A H 0.0319 0.1530 0.5558 0.151 Uiso 1 1 calc R . .
H48B H 0.1189 0.1229 0.5685 0.151 Uiso 1 1 calc R . .
H48C H 0.0641 0.0653 0.5380 0.151 Uiso 1 1 calc R . .
C49 C 0.2452(9) 0.1331(12) 0.5224(4) 0.089(5) Uani 1 1 d . . .
H49A H 0.2321 0.0940 0.5447 0.106 Uiso 1 1 calc R . .
H49B H 0.2890 0.1069 0.5090 0.106 Uiso 1 1 calc R . .
C50 C 0.2719(13) 0.2171(19) 0.5409(6) 0.173(12) Uani 1 1 d . . .
H50A H 0.3181 0.2076 0.5595 0.260 Uiso 1 1 calc R . .
H50B H 0.2305 0.2417 0.5562 0.260 Uiso 1 1 calc R . .
H50C H 0.2845 0.2568 0.5192 0.260 Uiso 1 1 calc R . .
C51 C 0.2838(18) 0.649(2) 0.5506(7) 0.204(13) Uiso 1 1 d D . .
H51A H 0.2303 0.6276 0.5527 0.245 Uiso 1 1 calc R . .
H51B H 0.3159 0.6261 0.5744 0.245 Uiso 1 1 calc R . .
C52 C 0.2829(16) 0.7320(18) 0.5532(8) 0.182(11) Uiso 1 1 d . . .
H52A H 0.2646 0.7489 0.5797 0.273 Uiso 1 1 calc R . .
H52B H 0.2480 0.7555 0.5311 0.273 Uiso 1 1 calc R . .
H52C H 0.3354 0.7544 0.5509 0.273 Uiso 1 1 calc R . .
C53 C 0.3874(17) 0.6459(19) 0.4994(9) 0.185(11) Uiso 1 1 d . . .
H53A H 0.4264 0.6421 0.5229 0.222 Uiso 1 1 calc R . .
H53B H 0.3798 0.7076 0.4929 0.222 Uiso 1 1 calc R . .
C54 C 0.4224(12) 0.6008(13) 0.4611(6) 0.125(7) Uiso 1 1 d . . .
H54A H 0.4703 0.6302 0.4548 0.188 Uiso 1 1 calc R . .
H54B H 0.3846 0.6039 0.4374 0.188 Uiso 1 1 calc R . .
H54C H 0.4339 0.5404 0.4676 0.188 Uiso 1 1 calc R . .
C55 C 0.2578(16) 0.6372(16) 0.4755(8) 0.152(9) Uiso 1 1 d . . .
H55A H 0.2718 0.6962 0.4674 0.183 Uiso 1 1 calc R . .
H55B H 0.2689 0.5991 0.4524 0.183 Uiso 1 1 calc R . .
C56 C 0.184(2) 0.636(2) 0.4782(10) 0.240(16) Uiso 1 1 d . . .
H56A H 0.1575 0.6520 0.4518 0.360 Uiso 1 1 calc R . .
H56B H 0.1699 0.6774 0.4991 0.360 Uiso 1 1 calc R . .
H56C H 0.1674 0.5784 0.4859 0.360 Uiso 1 1 calc R . .
C57 C 0.3054(18) 0.5176(19) 0.5132(9) 0.186(12) Uiso 1 1 d . . .
H57A H 0.3162 0.4918 0.4866 0.223 Uiso 1 1 calc R . .
H57B H 0.2520 0.5018 0.5195 0.223 Uiso 1 1 calc R . .
C58 C 0.364(2) 0.487(2) 0.5469(10) 0.236(16) Uiso 1 1 d . . .
H58A H 0.3606 0.4241 0.5495 0.354 Uiso 1 1 calc R . .
H58B H 0.3531 0.5136 0.5729 0.354 Uiso 1 1 calc R . .
H58C H 0.4166 0.5024 0.5401 0.354 Uiso 1 1 calc R . .
N17 N 0.1327(17) 0.0016(17) 0.0737(8) 0.203(11) Uiso 1 1 d . . .
C59 C 0.0785(17) 0.0320(16) 0.0625(8) 0.138(8) Uiso 1 1 d . . .
C60 C 0.0112(14) 0.0807(16) 0.0490(7) 0.157(9) Uiso 1 1 d . . .
H60A H 0.0191 0.1411 0.0566 0.235 Uiso 1 1 calc R . .
H60B H -0.0341 0.0582 0.0618 0.235 Uiso 1 1 calc R . .
H60C H 0.0026 0.0761 0.0191 0.235 Uiso 1 1 calc R . .
N18 N 0.3991(16) 0.9863(17) 0.4330(8) 0.205(11) Uiso 1 1 d D . .
C61 C 0.4518(17) 0.9481(19) 0.4436(9) 0.184(12) Uiso 1 1 d D . .
C62 C 0.5027(18) 0.8734(19) 0.4580(9) 0.223(14) Uiso 1 1 d D . .
H62A H 0.5280 0.8867 0.4850 0.335 Uiso 1 1 calc R . .
H62B H 0.5423 0.8636 0.4385 0.335 Uiso 1 1 calc R . .
H62C H 0.4709 0.8217 0.4598 0.335 Uiso 1 1 calc R . .
O91 O 0.2276(16) 0.8537(18) 0.4678(8) 0.287(12) Uiso 1 1 d . . .

loop_
_atom_site_aniso_label
_atom_site_aniso_U_11
_atom_site_aniso_U_22
_atom_site_aniso_U_33
_atom_site_aniso_U_23
_atom_site_aniso_U_13
_atom_site_aniso_U_12
U1 0.0262(2) 0.0306(2) 0.0456(3) -0.00092(19) 0.00351(18) 0.00009(17)
U2 0.0352(3) 0.0391(3) 0.0457(3) -0.0037(2) 0.0026(2) -0.00221(19)
U3 0.0258(2) 0.0306(2) 0.0478(3) -0.00027(19) 0.00376(19) 0.00017(17)
U4 0.0350(3) 0.0404(3) 0.0431(3) -0.0017(2) 0.0035(2) -0.00222(19)
O1 0.037(4) 0.023(4) 0.055(5) -0.005(3) 0.004(4) 0.002(3)
O2 0.052(5) 0.036(4) 0.044(5) -0.001(4) 0.006(4) 0.005(4)
O3 0.044(5) 0.034(4) 0.055(5) -0.007(4) 0.005(4) -0.007(3)
O4 0.041(5) 0.037(5) 0.092(7) -0.001(4) 0.005(4) -0.001(4)
O5 0.038(5) 0.023(4) 0.081(6) -0.002(4) 0.011(4) -0.001(3)
O6 0.030(4) 0.057(5) 0.039(4) 0.010(4) 0.013(3) 0.011(3)
O7 0.046(5) 0.038(4) 0.066(6) -0.018(4) 0.011(4) -0.004(4)
O8 0.045(5) 0.041(5) 0.063(6) 0.009(4) 0.003(4) -0.001(4)
O9 0.029(4) 0.047(4) 0.029(4) 0.004(3) 0.004(3) -0.002(3)
O10 0.028(4) 0.042(4) 0.037(4) 0.001(3) 0.004(3) 0.001(3)
O11 0.044(7) 0.083(7) 0.131(10) -0.009(6) 0.030(6) -0.011(5)
O12 0.070(7) 0.088(7) 0.097(8) 0.008(6) 0.030(6) 0.032(6)
O13 0.190(16) 0.154(13) 0.080(9) -0.024(9) 0.045(10) -0.040(11)
O14 0.215(17) 0.170(14) 0.086(10) -0.023(9) -0.067(11) 0.068(12)
O15 0.073(9) 0.175(13) 0.137(12) -0.074(10) -0.011(8) -0.038(8)
O16 0.038(6) 0.087(7) 0.126(9) -0.002(6) 0.025(6) -0.007(5)
O17 0.069(7) 0.091(8) 0.104(8) -0.001(6) 0.039(6) 0.032(6)
O18 0.23(2) 0.31(2) 0.071(10) 0.002(13) 0.056(11) -0.087(18)
O19 0.164(12) 0.120(10) 0.063(8) -0.005(7) -0.042(8) 0.052(9)
O20 0.057(7) 0.129(10) 0.092(8) -0.024(7) -0.014(6) -0.028(6)
N1 0.044(7) 0.059(7) 0.058(7) -0.001(5) 0.012(5) -0.003(5)
N2 0.030(6) 0.045(6) 0.059(6) -0.004(5) 0.008(5) -0.004(4)
N3 0.055(8) 0.085(8) 0.047(7) 0.003(6) 0.005(6) -0.007(6)
N4 0.043(7) 0.079(8) 0.058(7) 0.008(6) -0.006(6) -0.002(6)
N5 0.041(6) 0.038(6) 0.061(7) 0.004(5) 0.003(5) 0.004(4)
N6 0.028(6) 0.058(7) 0.064(7) 0.002(5) -0.005(5) 0.006(5)
N7 0.034(6) 0.041(6) 0.056(6) -0.005(5) 0.007(5) 0.003(4)
N8 0.040(7) 0.110(10) 0.059(8) 0.004(7) 0.006(6) -0.007(6)
N9 0.060(8) 0.074(8) 0.068(8) 0.010(7) -0.001(6) 0.004(6)
N10 0.035(6) 0.048(6) 0.059(7) -0.002(5) 0.001(5) 0.007(5)
N11 0.042(6) 0.031(5) 0.052(6) 0.000(4) -0.002(5) 0.000(4)
N12 0.036(6) 0.030(5) 0.046(6) 0.002(4) 0.001(4) 0.008(4)
N13 0.032(6) 0.031(5) 0.100(9) -0.017(5) -0.003(6) -0.004(4)
N14 0.041(6) 0.038(5) 0.056(7) -0.001(5) 0.007(5) 0.007(4)
N15 0.057(8) 0.095(9) 0.046(7) 0.015(6) 0.002(6) -0.001(6)
N16 0.053(8) 0.152(13) 0.062(8) -0.047(8) 0.021(6) -0.014(8)
C1 0.040(8) 0.041(7) 0.051(8) -0.004(6) 0.008(6) 0.004(6)
C2 0.040(8) 0.038(7) 0.053(8) -0.010(6) -0.002(6) 0.006(6)
C3 0.048(10) 0.117(14) 0.064(11) 0.014(10) -0.002(8) -0.008(8)
C4 0.078(11) 0.084(11) 0.054(10) -0.016(8) -0.017(9) 0.020(9)
C5 0.043(9) 0.055(8) 0.066(9) -0.003(7) 0.017(7) 0.006(7)
C6 0.022(7) 0.040(7) 0.077(9) 0.007(6) -0.002(6) 0.003(5)
C7 0.054(9) 0.033(7) 0.052(8) 0.001(6) -0.004(7) 0.011(6)
C8 0.071(12) 0.156(18) 0.069(12) 0.021(12) 0.000(10) -0.043(11)
C9 0.070(11) 0.064(9) 0.061(10) -0.001(8) 0.007(8) 0.009(8)
C10 0.045(9) 0.056(8) 0.073(10) 0.011(7) 0.023(8) 0.008(7)
C11 0.055(9) 0.045(7) 0.067(9) -0.012(6) -0.002(7) -0.002(6)
C12 0.066(10) 0.063(9) 0.054(9) -0.006(7) 0.016(7) 0.011(7)
C13 0.057(9) 0.036(7) 0.084(10) -0.007(7) 0.004(7) -0.003(6)
C14 0.101(13) 0.031(7) 0.121(14) -0.016(8) 0.024(10) -0.003(7)
C15 0.049(8) 0.059(8) 0.071(9) -0.005(7) -0.001(7) -0.012(6)
C16 0.042(8) 0.079(10) 0.087(11) 0.012(8) -0.001(8) 0.008(7)
C17 0.063(10) 0.048(8) 0.088(11) 0.003(7) 0.015(8) 0.006(7)
C18 0.050(9) 0.075(10) 0.110(13) 0.005(9) 0.021(9) -0.009(7)
C19 0.048(8) 0.035(7) 0.077(9) 0.006(6) 0.013(7) 0.001(5)
C20 0.066(11) 0.092(12) 0.106(13) -0.015(10) 0.012(9) -0.025(9)
C21 0.073(10) 0.045(7) 0.059(9) 0.005(6) -0.003(7) 0.010(7)
C22 0.088(11) 0.073(10) 0.044(8) -0.004(7) -0.015(8) 0.011(8)
C23 0.045(8) 0.057(8) 0.061(9) 0.002(6) 0.002(6) 0.009(6)
C24 0.055(10) 0.111(13) 0.069(10) 0.012(9) -0.002(8) -0.030(9)
C25 0.063(9) 0.049(8) 0.052(8) -0.011(6) 0.001(7) 0.015(6)
C26 0.056(9) 0.062(8) 0.051(8) -0.004(6) 0.002(7) 0.017(7)
C27 0.061(9) 0.044(8) 0.094(12) -0.020(8) -0.011(8) -0.011(6)
C28 0.089(12) 0.060(9) 0.082(12) -0.012(8) -0.020(10) 0.004(8)
C29 0.061(10) 0.050(8) 0.095(11) -0.024(8) -0.005(8) -0.013(7)
C30 0.056(10) 0.086(11) 0.097(12) 0.002(9) -0.005(9) 0.012(8)
C31 0.055(10) 0.051(8) 0.112(13) -0.014(8) 0.021(9) 0.000(7)
C32 0.058(11) 0.074(11) 0.178(19) 0.000(11) 0.023(11) -0.023(8)
C33 0.055(9) 0.042(8) 0.133(14) -0.005(8) -0.001(9) 0.005(6)
C34 0.085(12) 0.036(8) 0.180(18) -0.028(10) 0.043(12) 0.011(8)
C35 0.050(9) 0.062(9) 0.073(10) -0.001(7) 0.011(7) 0.001(7)
C36 0.075(11) 0.095(12) 0.066(10) 0.004(8) 0.000(8) -0.033(9)
C37 0.046(8) 0.047(7) 0.070(9) -0.006(6) 0.003(7) 0.020(6)
C38 0.059(9) 0.055(8) 0.062(9) 0.001(7) 0.003(7) 0.019(7)
C39 0.047(8) 0.052(8) 0.058(9) 0.008(6) -0.004(6) 0.003(6)
C40 0.077(11) 0.075(10) 0.057(9) 0.007(8) 0.004(8) -0.006(8)
C41 0.061(9) 0.041(7) 0.069(9) 0.001(6) 0.010(7) 0.000(6)
C42 0.060(10) 0.086(11) 0.090(12) -0.001(9) 0.005(9) -0.014(8)
C43 0.107(16) 0.106(15) 0.107(15) -0.003(12) 0.034(12) -0.015(12)
C44 0.15(2) 0.22(3) 0.109(17) -0.033(17) 0.047(16) -0.11(2)
C45 0.081(12) 0.120(14) 0.048(9) 0.028(9) 0.003(8) -0.022(10)
C46 0.085(13) 0.157(18) 0.083(12) -0.011(11) 0.052(10) -0.015(12)
C47 0.073(11) 0.105(13) 0.076(11) 0.016(9) 0.026(9) 0.012(9)
C48 0.082(12) 0.121(15) 0.103(14) 0.026(11) 0.037(10) -0.001(10)
C49 0.059(10) 0.157(17) 0.049(9) 0.021(10) -0.003(8) 0.011(10)
C50 0.12(2) 0.29(4) 0.100(17) -0.05(2) -0.015(14) -0.07(2)

loop_
_atom_type_symbol
_atom_type_description
_atom_type_scat_dispersion_real
_atom_type_scat_dispersion_imag
_atom_type_scat_source
C C 0.0033 0.0016 'International Tables Vol C Tables 4.2.6.8 and 6.1.1.4'
H H 0.0000 0.0000 'International Tables Vol C Tables 4.2.6.8 and 6.1.1.4'
N N 0.0061 0.0033 'International Tables Vol C Tables 4.2.6.8 and 6.1.1.4'
O O 0.0106 0.0060 'International Tables Vol C Tables 4.2.6.8 and 6.1.1.4'
U U -9.6767 9.6646 'International Tables Vol C Tables 4.2.6.8 and 6.1.1.4'

loop_
_geom_angle_atom_site_label_1
_geom_angle_atom_site_label_2
_geom_angle_atom_site_label_3
_geom_angle
_geom_angle_site_symmetry_1
_geom_angle_site_symmetry_3
_geom_angle_publ_flag
O1 U1 O2 175.7(3) . . ?
O1 U1 O10 90.5(3) . . ?
O2 U1 O10 92.1(3) . . ?
O1 U1 O9 93.0(3) . . ?
O2 U1 O9 91.1(3) . . ?
O10 U1 O9 69.6(2) . . ?
O1 U1 N1 89.2(3) . . ?
O2 U1 N1 86.7(3) . . ?
O10 U1 N1 145.6(3) . . ?
O9 U1 N1 144.7(3) . . ?
O1 U1 N10 89.9(3) . . ?
O2 U1 N10 88.0(3) . . ?
O10 U1 N10 67.8(3) . . ?
O9 U1 N10 137.4(3) . . ?
N1 U1 N10 77.8(3) . . ?
O1 U1 N2 87.8(3) . . ?
O2 U1 N2 92.7(3) . . ?
O10 U1 N2 135.7(3) . . ?
O9 U1 N2 66.2(3) . . ?
N1 U1 N2 78.7(3) . . ?
N10 U1 N2 156.4(3) . . ?
O1 U1 U3 92.6(2) . . ?
O2 U1 U3 91.5(2) . . ?
O10 U1 U3 34.85(17) . . ?
O9 U1 U3 34.79(17) . . ?
N1 U1 U3 178.1(2) . . ?
N10 U1 U3 102.6(2) . . ?
N2 U1 U3 101.0(2) . . ?
O1 U1 U4 96.8(2) . . ?
O2 U1 U4 84.0(2) . . ?
O10 U1 U4 28.28(17) . . ?
O9 U1 U4 96.87(16) . . ?
N1 U1 U4 117.9(2) . . ?
N10 U1 U4 40.6(2) . . ?
N2 U1 U4 162.8(2) . . ?
U3 U1 U4 62.344(11) . . ?
O1 U1 U2 84.8(2) . . ?
O2 U1 U2 98.4(2) . . ?
O10 U1 U2 95.56(17) . . ?
O9 U1 U2 27.16(16) . . ?
N1 U1 U2 118.6(2) . . ?
N10 U1 U2 162.5(2) . . ?
N2 U1 U2 40.2(2) . . ?
U3 U1 U2 61.183(11) . . ?
U4 U1 U2 123.515(14) . . ?
O4 U2 O3 175.7(4) . . ?
O4 U2 O9 94.8(3) . . ?
O3 U2 O9 89.4(3) . . ?
O4 U2 N3 88.7(4) . . ?
O3 U2 N3 87.8(4) . . ?
O9 U2 N3 142.2(3) . . ?
O4 U2 N4 90.2(4) . . ?
O3 U2 N4 86.6(4) . . ?
O9 U2 N4 140.6(3) . . ?
N3 U2 N4 76.8(4) . . ?
O4 U2 N5 86.1(3) . . ?
O3 U2 N5 95.8(3) . . ?
O9 U2 N5 67.5(3) . . ?
N3 U2 N5 150.3(3) . . ?
N4 U2 N5 74.0(3) . . ?
O4 U2 N2 89.1(3) . . ?
O3 U2 N2 92.3(3) . . ?
O9 U2 N2 67.4(3) . . ?
N3 U2 N2 75.1(3) . . ?
N4 U2 N2 151.9(3) . . ?
N5 U2 N2 134.0(3) . . ?
O4 U2 U3 98.5(3) . . ?
O3 U2 U3 85.3(2) . . ?
O9 U2 U3 28.75(18) . . ?
N3 U2 U3 168.5(3) . . ?
N4 U2 U3 111.9(3) . . ?
N5 U2 U3 40.1(2) . . ?
N2 U2 U3 96.0(2) . . ?
O4 U2 U1 99.3(3) . . ?
O3 U2 U1 84.3(2) . . ?
O9 U2 U1 28.46(17) . . ?
N3 U2 U1 113.9(3) . . ?
N4 U2 U1 165.6(3) . . ?
N5 U2 U1 95.9(2) . . ?
N2 U2 U1 40.1(2) . . ?
U3 U2 U1 56.300(11) . . ?
O6 U3 O5 175.6(3) . . ?
O6 U3 O9 91.1(3) . . ?
O5 U3 O9 91.8(3) . . ?
O6 U3 O10 92.4(3) . . ?
O5 U3 O10 91.7(3) . . ?
O9 U3 O10 70.3(2) . . ?
O6 U3 N6 88.8(3) . . ?
O5 U3 N6 86.9(3) . . ?
O9 U3 N6 145.8(3) . . ?
O10 U3 N6 143.8(3) . . ?
O6 U3 N5 90.8(3) . . ?
O5 U3 N5 87.3(3) . . ?
O9 U3 N5 66.7(3) . . ?
O10 U3 N5 137.0(3) . . ?
N6 U3 N5 79.1(3) . . ?
O6 U3 N7 88.6(3) . . ?
O5 U3 N7 91.6(3) . . ?
O9 U3 N7 136.2(3) . . ?
O10 U3 N7 65.9(3) . . ?
N6 U3 N7 78.0(3) . . ?
N5 U3 N7 157.0(3) . . ?
O6 U3 U1 91.7(2) . . ?
O5 U3 U1 92.6(2) . . ?
O9 U3 U1 35.40(16) . . ?
O10 U3 U1 34.94(17) . . ?
N6 U3 U1 178.7(2) . . ?
N5 U3 U1 102.1(2) . . ?
N7 U3 U1 100.8(2) . . ?
O6 U3 U2 98.3(2) . . ?
O5 U3 U2 82.8(3) . . ?
O9 U3 U2 27.89(16) . . ?
O10 U3 U2 96.98(17) . . ?
N6 U3 U2 118.6(2) . . ?
N5 U3 U2 40.2(2) . . ?
N7 U3 U2 162.0(2) . . ?
U1 U3 U2 62.517(11) . . ?
O6 U3 U4 84.4(2) . . ?
O5 U3 U4 98.6(3) . . ?
O9 U3 U4 96.43(16) . . ?
O10 U3 U4 27.17(17) . . ?
N6 U3 U4 117.6(2) . . ?
N5 U3 U4 162.5(2) . . ?
N7 U3 U4 40.0(2) . . ?
U1 U3 U4 61.298(11) . . ?
U2 U3 U4 123.804(15) . . ?
O8 U4 O7 176.2(4) . . ?
O8 U4 O10 89.4(3) . . ?
O7 U4 O10 94.2(3) . . ?
O8 U4 N8 88.9(4) . . ?
O7 U4 N8 87.6(4) . . ?
O10 U4 N8 141.9(3) . . ?
O8 U4 N9 86.6(4) . . ?
O7 U4 N9 91.3(4) . . ?
O10 U4 N9 141.3(3) . . ?
N8 U4 N9 76.5(4) . . ?
O8 U4 N7 90.8(3) . . ?
O7 U4 N7 89.6(3) . . ?
O10 U4 N7 67.3(3) . . ?
N8 U4 N7 74.6(3) . . ?
N9 U4 N7 151.1(3) . . ?
O8 U4 N10 96.6(3) . . ?
O7 U4 N10 85.8(3) . . ?
O10 U4 N10 68.5(3) . . ?
N8 U4 N10 149.4(3) . . ?
N9 U4 N10 73.8(3) . . ?
N7 U4 N10 135.0(3) . . ?
O8 U4 U1 86.4(3) . . ?
O7 U4 U1 97.3(3) . . ?
O10 U4 U1 29.26(17) . . ?
N8 U4 U1 169.9(3) . . ?
N9 U4 U1 112.1(3) . . ?
N7 U4 U1 96.4(2) . . ?
N10 U4 U1 40.4(2) . . ?
O8 U4 U3 83.2(2) . . ?
O7 U4 U3 99.5(3) . . ?
O10 U4 U3 28.03(17) . . ?
N8 U4 U3 114.2(3) . . ?
N9 U4 U3 164.9(3) . . ?
N7 U4 U3 40.5(2) . . ?
N10 U4 U3 96.4(2) . . ?
U1 U4 U3 56.359(10) . . ?
U2 O9 U3 123.4(3) . . ?
U2 O9 U1 124.4(3) . . ?
U3 O9 U1 109.8(3) . . ?
U4 O10 U3 124.8(3) . . ?
U4 O10 U1 122.5(3) . . ?
U3 O10 U1 110.2(3) . . ?
C1 N1 U1 159.9(9) . . ?
C2 N2 U1 127.3(8) . . ?
C2 N2 U2 131.0(9) . . ?
U1 N2 U2 99.7(3) . . ?
C3 N3 U2 156.5(11) . . ?
C4 N4 U2 174.0(12) . . ?
C5 N5 U3 125.9(9) . . ?
C5 N5 U2 129.3(9) . . ?
U3 N5 U2 99.6(3) . . ?
C6 N6 U3 160.5(9) . . ?
C7 N7 U4 130.2(9) . . ?
C7 N7 U3 128.7(8) . . ?
U4 N7 U3 99.5(3) . . ?
C8 N8 U4 151.2(12) . . ?
C9 N9 U4 171.6(12) . . ?
C10 N10 U1 126.0(9) . . ?
C10 N10 U4 126.6(9) . . ?
U1 N10 U4 99.0(3) . . ?
C17 N11 C11 109.5(9) . . ?
C17 N11 C15 109.2(9) . . ?
C11 N11 C15 110.5(9) . . ?
C17 N11 C13 110.8(9) . . ?
C11 N11 C13 108.4(9) . . ?
C15 N11 C13 108.4(9) . . ?
C25 N12 C21 107.4(8) . . ?
C25 N12 C19 110.1(9) . . ?
C21 N12 C19 111.3(9) . . ?
C25 N12 C23 111.6(9) . . ?
C21 N12 C23 111.5(9) . . ?
C19 N12 C23 104.9(8) . . ?
C29 N13 C33 108.1(9) . . ?
C29 N13 C31 110.3(11) . . ?
C33 N13 C31 110.5(10) . . ?
C29 N13 C27 111.3(10) . . ?
C33 N13 C27 109.3(10) . . ?
C31 N13 C27 107.4(10) . . ?
C37 N14 C39 106.2(8) . . ?
C37 N14 C35 111.8(9) . . ?
C39 N14 C35 112.5(9) . . ?
C37 N14 C41 111.6(10) . . ?
C39 N14 C41 110.6(9) . . ?
C35 N14 C41 104.3(9) . . ?
C47 N15 C43 111.5(12) . . ?
C47 N15 C49 112.2(11) . . ?
C43 N15 C49 105.8(13) . . ?
C47 N15 C45 106.2(11) . . ?
C43 N15 C45 111.6(12) . . ?
C49 N15 C45 109.6(11) . . ?
C53 N16 C57 117.7(19) . . ?
C53 N16 C51 117.2(19) . . ?
C57 N16 C51 108(2) . . ?
C53 N16 C55 101.4(17) . . ?
C57 N16 C55 102.4(17) . . ?
C51 N16 C55 108.1(18) . . ?
N1 C1 O11 177.9(14) . . ?
O12 C2 N2 179.0(14) . . ?
N3 C3 O13 175(2) . . ?
N4 C4 O14 177.1(19) . . ?
O15 C5 N5 178.9(17) . . ?
N6 C6 O16 177.3(14) . . ?
O17 C7 N7 179.3(15) . . ?
N8 C8 O18 176(3) . . ?
N9 C9 O19 175.3(18) . . ?
O20 C10 N10 174.9(16) . . ?
C12 C11 N11 113.8(10) . . ?
C12 C11 H11A 108.8 . . ?
N11 C11 H11A 108.8 . . ?
C12 C11 H11B 108.8 . . ?
N11 C11 H11B 108.8 . . ?
H11A C11 H11B 107.7 . . ?
C11 C12 H12A 109.5 . . ?
C11 C12 H12B 109.5 . . ?
H12A C12 H12B 109.5 . . ?
C11 C12 H12C 109.5 . . ?
H12A C12 H12C 109.5 . . ?
H12B C12 H12C 109.5 . . ?
N11 C13 C14 114.9(11) . . ?
N11 C13 H13A 108.5 . . ?
C14 C13 H13A 108.5 . . ?
N11 C13 H13B 108.5 . . ?
C14 C13 H13B 108.5 . . ?
H13A C13 H13B 107.5 . . ?
C13 C14 H14A 109.5 . . ?
C13 C14 H14B 109.5 . . ?
H14A C14 H14B 109.5 . . ?
C13 C14 H14C 109.5 . . ?
H14A C14 H14C 109.5 . . ?
H14B C14 H14C 109.5 . . ?
N11 C15 C16 114.6(10) . . ?
N11 C15 H15A 108.6 . . ?
C16 C15 H15A 108.6 . . ?
N11 C15 H15B 108.6 . . ?
C16 C15 H15B 108.6 . . ?
H15A C15 H15B 107.6 . . ?
C15 C16 H16A 109.5 . . ?
C15 C16 H16B 109.5 . . ?
H16A C16 H16B 109.5 . . ?
C15 C16 H16C 109.5 . . ?
H16A C16 H16C 109.5 . . ?
H16B C16 H16C 109.5 . . ?
N11 C17 C18 115.5(11) . . ?
N11 C17 H17A 108.4 . . ?
C18 C17 H17A 108.4 . . ?
N11 C17 H17B 108.4 . . ?
C18 C17 H17B 108.4 . . ?
H17A C17 H17B 107.5 . . ?
C17 C18 H18A 109.5 . . ?
C17 C18 H18B 109.5 . . ?
H18A C18 H18B 109.5 . . ?
C17 C18 H18C 109.5 . . ?
H18A C18 H18C 109.5 . . ?
H18B C18 H18C 109.5 . . ?
N12 C19 C20 115.9(10) . . ?
N12 C19 H19A 108.3 . . ?
C20 C19 H19A 108.3 . . ?
N12 C19 H19B 108.3 . . ?
C20 C19 H19B 108.3 . . ?
H19A C19 H19B 107.4 . . ?
C19 C20 H20A 109.5 . . ?
C19 C20 H20B 109.5 . . ?
H20A C20 H20B 109.5 . . ?
C19 C20 H20C 109.5 . . ?
H20A C20 H20C 109.5 . . ?
H20B C20 H20C 109.5 . . ?
N12 C21 C22 115.8(10) . . ?
N12 C21 H21A 108.3 . . ?
C22 C21 H21A 108.3 . . ?
N12 C21 H21B 108.3 . . ?
C22 C21 H21B 108.3 . . ?
H21A C21 H21B 107.4 . . ?
C21 C22 H22A 109.5 . . ?
C21 C22 H22B 109.5 . . ?
H22A C22 H22B 109.5 . . ?
C21 C22 H22C 109.5 . . ?
H22A C22 H22C 109.5 . . ?
H22B C22 H22C 109.5 . . ?
N12 C23 C24 113.1(10) . . ?
N12 C23 H23A 109.0 . . ?
C24 C23 H23A 109.0 . . ?
N12 C23 H23B 109.0 . . ?
C24 C23 H23B 109.0 . . ?
H23A C23 H23B 107.8 . . ?
C23 C24 H24A 109.5 . . ?
C23 C24 H24B 109.5 . . ?
H24A C24 H24B 109.5 . . ?
C23 C24 H24C 109.5 . . ?
H24A C24 H24C 109.5 . . ?
H24B C24 H24C 109.5 . . ?
C26 C25 N12 117.4(9) . . ?
C26 C25 H25A 107.9 . . ?
N12 C25 H25A 107.9 . . ?
C26 C25 H25B 107.9 . . ?
N12 C25 H25B 107.9 . . ?
H25A C25 H25B 107.2 . . ?
C25 C26 H26A 109.5 . . ?
C25 C26 H26B 109.5 . . ?
H26A C26 H26B 109.5 . . ?
C25 C26 H26C 109.5 . . ?
H26A C26 H26C 109.5 . . ?
H26B C26 H26C 109.5 . . ?
C28 C27 N13 113.3(11) . . ?
C28 C27 H27A 108.9 . . ?
N13 C27 H27A 108.9 . . ?
C28 C27 H27B 108.9 . . ?
N13 C27 H27B 108.9 . . ?
H27A C27 H27B 107.7 . . ?
C27 C28 H28A 109.5 . . ?
C27 C28 H28B 109.5 . . ?
H28A C28 H28B 109.5 . . ?
C27 C28 H28C 109.5 . . ?
H28A C28 H28C 109.5 . . ?
H28B C28 H28C 109.5 . . ?
N13 C29 C30 114.1(10) . . ?
N13 C29 H29A 108.7 . . ?
C30 C29 H29A 108.7 . . ?
N13 C29 H29B 108.7 . . ?
C30 C29 H29B 108.7 . . ?
H29A C29 H29B 107.6 . . ?
C29 C30 H30A 109.5 . . ?
C29 C30 H30B 109.5 . . ?
H30A C30 H30B 109.5 . . ?
C29 C30 H30C 109.5 . . ?
H30A C30 H30C 109.5 . . ?
H30B C30 H30C 109.5 . . ?
C32 C31 N13 115.5(13) . . ?
C32 C31 H31A 108.4 . . ?
N13 C31 H31A 108.4 . . ?
C32 C31 H31B 108.4 . . ?
N13 C31 H31B 108.4 . . ?
H31A C31 H31B 107.5 . . ?
C31 C32 H32A 109.5 . . ?
C31 C32 H32B 109.5 . . ?
H32A C32 H32B 109.5 . . ?
C31 C32 H32C 109.5 . . ?
H32A C32 H32C 109.5 . . ?
H32B C32 H32C 109.5 . . ?
N13 C33 C34 115.5(13) . . ?
N13 C33 H33A 108.4 . . ?
C34 C33 H33A 108.4 . . ?
N13 C33 H33B 108.4 . . ?
C34 C33 H33B 108.4 . . ?
H33A C33 H33B 107.5 . . ?
C33 C34 H34A 109.5 . . ?
C33 C34 H34B 109.5 . . ?
H34A C34 H34B 109.5 . . ?
C33 C34 H34C 109.5 . . ?
H34A C34 H34C 109.5 . . ?
H34B C34 H34C 109.5 . . ?
N14 C35 C36 113.7(11) . . ?
N14 C35 H35A 108.8 . . ?
C36 C35 H35A 108.8 . . ?
N14 C35 H35B 108.8 . . ?
C36 C35 H35B 108.8 . . ?
H35A C35 H35B 107.7 . . ?
C35 C36 H36A 109.5 . . ?
C35 C36 H36B 109.5 . . ?
H36A C36 H36B 109.5 . . ?
C35 C36 H36C 109.5 . . ?
H36A C36 H36C 109.5 . . ?
H36B C36 H36C 109.5 . . ?
N14 C37 C38 114.7(9) . . ?
N14 C37 H37A 108.6 . . ?
C38 C37 H37A 108.6 . . ?
N14 C37 H37B 108.6 . . ?
C38 C37 H37B 108.6 . . ?
H37A C37 H37B 107.6 . . ?
C37 C38 H38A 109.5 . . ?
C37 C38 H38B 109.5 . . ?
H38A C38 H38B 109.5 . . ?
C37 C38 H38C 109.5 . . ?
H38A C38 H38C 109.5 . . ?
H38B C38 H38C 109.5 . . ?
N14 C39 C40 116.0(10) . . ?
N14 C39 H39A 108.3 . . ?
C40 C39 H39A 108.3 . . ?
N14 C39 H39B 108.3 . . ?
C40 C39 H39B 108.3 . . ?
H39A C39 H39B 107.4 . . ?
C39 C40 H40A 109.5 . . ?
C39 C40 H40B 109.5 . . ?
H40A C40 H40B 109.5 . . ?
C39 C40 H40C 109.5 . . ?
H40A C40 H40C 109.5 . . ?
H40B C40 H40C 109.5 . . ?
C42 C41 N14 115.2(10) . . ?
C42 C41 H41A 108.5 . . ?
N14 C41 H41A 108.5 . . ?
C42 C41 H41B 108.5 . . ?
N14 C41 H41B 108.5 . . ?
H41A C41 H41B 107.5 . . ?
C41 C42 H42A 109.5 . . ?
C41 C42 H42B 109.5 . . ?
H42A C42 H42B 109.5 . . ?
C41 C42 H42C 109.5 . . ?
H42A C42 H42C 109.5 . . ?
H42B C42 H42C 109.5 . . ?
N15 C43 C44 114.0(17) . . ?
N15 C43 H43A 108.7 . . ?
C44 C43 H43A 108.7 . . ?
N15 C43 H43B 108.7 . . ?
C44 C43 H43B 108.7 . . ?
H43A C43 H43B 107.6 . . ?
C43 C44 H44A 109.5 . . ?
C43 C44 H44B 109.5 . . ?
H44A C44 H44B 109.5 . . ?
C43 C44 H44C 109.5 . . ?
H44A C44 H44C 109.5 . . ?
H44B C44 H44C 109.5 . . ?
C46 C45 N15 116.0(14) . . ?
C46 C45 H45A 108.3 . . ?
N15 C45 H45A 108.3 . . ?
C46 C45 H45B 108.3 . . ?
N15 C45 H45B 108.3 . . ?
H45A C45 H45B 107.4 . . ?
C45 C46 H46A 109.5 . . ?
C45 C46 H46B 109.5 . . ?
H46A C46 H46B 109.5 . . ?
C45 C46 H46C 109.5 . . ?
H46A C46 H46C 109.5 . . ?
H46B C46 H46C 109.5 . . ?
N15 C47 C48 116.1(13) . . ?
N15 C47 H47A 108.3 . . ?
C48 C47 H47A 108.3 . . ?
N15 C47 H47B 108.3 . . ?
C48 C47 H47B 108.3 . . ?
H47A C47 H47B 107.4 . . ?
C47 C48 H48A 109.5 . . ?
C47 C48 H48B 109.5 . . ?
H48A C48 H48B 109.5 . . ?
C47 C48 H48C 109.5 . . ?
H48A C48 H48C 109.5 . . ?
H48B C48 H48C 109.5 . . ?
C50 C49 N15 115.6(16) . . ?
C50 C49 H49A 108.4 . . ?
N15 C49 H49A 108.4 . . ?
C50 C49 H49B 108.4 . . ?
N15 C49 H49B 108.4 . . ?
H49A C49 H49B 107.4 . . ?
C49 C50 H50A 109.5 . . ?
C49 C50 H50B 109.5 . . ?
H50A C50 H50B 109.5 . . ?
C49 C50 H50C 109.5 . . ?
H50A C50 H50C 109.5 . . ?
H50B C50 H50C 109.5 . . ?
C52 C51 N16 116(2) . . ?
C52 C51 H51A 108.2 . . ?
N16 C51 H51A 108.2 . . ?
C52 C51 H51B 108.2 . . ?
N16 C51 H51B 108.2 . . ?
H51A C51 H51B 107.4 . . ?
C51 C52 H52A 109.5 . . ?
C51 C52 H52B 109.5 . . ?
H52A C52 H52B 109.5 . . ?
C51 C52 H52C 109.5 . . ?
H52A C52 H52C 109.5 . . ?
H52B C52 H52C 109.5 . . ?
N16 C53 C54 117(2) . . ?
N16 C53 H53A 108.1 . . ?
C54 C53 H53A 108.1 . . ?
N16 C53 H53B 108.1 . . ?
C54 C53 H53B 108.1 . . ?
H53A C53 H53B 107.3 . . ?
C53 C54 H54A 109.5 . . ?
C53 C54 H54B 109.5 . . ?
H54A C54 H54B 109.5 . . ?
C53 C54 H54C 109.5 . . ?
H54A C54 H54C 109.5 . . ?
H54B C54 H54C 109.5 . . ?
C56 C55 N16 121(3) . . ?
C56 C55 H55A 107.0 . . ?
N16 C55 H55A 107.0 . . ?
C56 C55 H55B 107.0 . . ?
N16 C55 H55B 107.0 . . ?
H55A C55 H55B 106.8 . . ?
C55 C56 H56A 109.5 . . ?
C55 C56 H56B 109.5 . . ?
H56A C56 H56B 109.5 . . ?
C55 C56 H56C 109.5 . . ?
H56A C56 H56C 109.5 . . ?
H56B C56 H56C 109.5 . . ?
N16 C57 C58 105(2) . . ?
N16 C57 H57A 110.6 . . ?
C58 C57 H57A 110.6 . . ?
N16 C57 H57B 110.6 . . ?
C58 C57 H57B 110.6 . . ?
H57A C57 H57B 108.8 . . ?
C57 C58 H58A 109.5 . . ?
C57 C58 H58B 109.5 . . ?
H58A C58 H58B 109.5 . . ?
C57 C58 H58C 109.5 . . ?
H58A C58 H58C 109.5 . . ?
H58B C58 H58C 109.5 . . ?
N17 C59 C60 174(3) . . ?
C59 C60 H60A 109.5 . . ?
C59 C60 H60B 109.5 . . ?
H60A C60 H60B 109.5 . . ?
C59 C60 H60C 109.5 . . ?
H60A C60 H60C 109.5 . . ?
H60B C60 H60C 109.5 . . ?
N18 C61 C62 161(4) . . ?
C61 C62 H62A 109.5 . . ?
C61 C62 H62B 109.5 . . ?
H62A C62 H62B 109.5 . . ?
C61 C62 H62C 109.5 . . ?
H62A C62 H62C 109.5 . . ?
H62B C62 H62C 109.5 . . ?

loop_
_geom_bond_atom_site_label_1
_geom_bond_atom_site_label_2
_geom_bond_distance
_geom_bond_site_symmetry_2
_geom_bond_publ_flag
U1 O1 1.786(6) . ?
U1 O2 1.795(7) . ?
U1 O10 2.259(7) . ?
U1 O9 2.279(7) . ?
U1 N1 2.447(11) . ?
U1 N10 2.558(10) . ?
U1 N2 2.580(10) . ?
U1 U3 3.7018(5) . ?
U1 U4 3.9001(6) . ?
U1 U2 3.9474(6) . ?
U2 O4 1.787(8) . ?
U2 O3 1.791(7) . ?
U2 O9 2.183(6) . ?
U2 N3 2.442(12) . ?
U2 N4 2.466(11) . ?
U2 N5 2.554(10) . ?
U2 N2 2.584(9) . ?
U2 U3 3.8985(7) . ?
U3 O6 1.756(8) . ?
U3 O5 1.801(7) . ?
U3 O9 2.245(7) . ?
U3 O10 2.254(7) . ?
U3 N6 2.460(10) . ?
U3 N5 2.549(10) . ?
U3 N7 2.594(10) . ?
U3 U4 3.9384(6) . ?
U4 O8 1.775(7) . ?
U4 O7 1.795(7) . ?
U4 O10 2.190(7) . ?
U4 N8 2.440(12) . ?
U4 N9 2.476(12) . ?
U4 N7 2.566(9) . ?
U4 N10 2.572(10) . ?
O11 C1 1.187(15) . ?
O12 C2 1.174(14) . ?
O13 C3 1.215(19) . ?
O14 C4 1.222(18) . ?
O15 C5 1.165(16) . ?
O16 C6 1.207(14) . ?
O17 C7 1.159(15) . ?
O18 C8 1.20(2) . ?
O19 C9 1.222(17) . ?
O20 C10 1.145(16) . ?
N1 C1 1.172(15) . ?
N2 C2 1.193(15) . ?
N3 C3 1.134(18) . ?
N4 C4 1.104(16) . ?
N5 C5 1.214(16) . ?
N6 C6 1.134(14) . ?
N7 C7 1.190(15) . ?
N8 C8 1.167(19) . ?
N9 C9 1.147(17) . ?
N10 C10 1.229(17) . ?
N11 C17 1.499(15) . ?
N11 C11 1.506(14) . ?
N11 C15 1.509(14) . ?
N11 C13 1.527(14) . ?
N12 C25 1.500(14) . ?
N12 C21 1.506(14) . ?
N12 C19 1.513(13) . ?
N12 C23 1.529(14) . ?
N13 C29 1.485(15) . ?
N13 C33 1.515(15) . ?
N13 C31 1.516(17) . ?
N13 C27 1.524(15) . ?
N14 C37 1.495(14) . ?
N14 C39 1.499(14) . ?
N14 C35 1.515(15) . ?
N14 C41 1.522(14) . ?
N15 C47 1.492(17) . ?
N15 C43 1.50(2) . ?
N15 C49 1.506(17) . ?
N15 C45 1.530(16) . ?
N16 C53 1.46(3) . ?
N16 C57 1.47(3) . ?
N16 C51 1.516(10) . ?
N16 C55 1.54(3) . ?
C11 C12 1.501(17) . ?
C11 H11A 0.9900 . ?
C11 H11B 0.9900 . ?
C12 H12A 0.9800 . ?
C12 H12B 0.9800 . ?
C12 H12C 0.9800 . ?
C13 C14 1.544(17) . ?
C13 H13A 0.9900 . ?
C13 H13B 0.9900 . ?
C14 H14A 0.9800 . ?
C14 H14B 0.9800 . ?
C14 H14C 0.9800 . ?
C15 C16 1.540(17) . ?
C15 H15A 0.9900 . ?
C15 H15B 0.9900 . ?
C16 H16A 0.9800 . ?
C16 H16B 0.9800 . ?
C16 H16C 0.9800 . ?
C17 C18 1.554(18) . ?
C17 H17A 0.9900 . ?
C17 H17B 0.9900 . ?
C18 H18A 0.9800 . ?
C18 H18B 0.9800 . ?
C18 H18C 0.9800 . ?
C19 C20 1.528(17) . ?
C19 H19A 0.9900 . ?
C19 H19B 0.9900 . ?
C20 H20A 0.9800 . ?
C20 H20B 0.9800 . ?
C20 H20C 0.9800 . ?
C21 C22 1.515(17) . ?
C21 H21A 0.9900 . ?
C21 H21B 0.9900 . ?
C22 H22A 0.9800 . ?
C22 H22B 0.9800 . ?
C22 H22C 0.9800 . ?
C23 C24 1.545(17) . ?
C23 H23A 0.9900 . ?
C23 H23B 0.9900 . ?
C24 H24A 0.9800 . ?
C24 H24B 0.9800 . ?
C24 H24C 0.9800 . ?
C25 C26 1.495(16) . ?
C25 H25A 0.9900 . ?
C25 H25B 0.9900 . ?
C26 H26A 0.9800 . ?
C26 H26B 0.9800 . ?
C26 H26C 0.9800 . ?
C27 C28 1.507(19) . ?
C27 H27A 0.9900 . ?
C27 H27B 0.9900 . ?
C28 H28A 0.9800 . ?
C28 H28B 0.9800 . ?
C28 H28C 0.9800 . ?
C29 C30 1.548(18) . ?
C29 H29A 0.9900 . ?
C29 H29B 0.9900 . ?
C30 H30A 0.9800 . ?
C30 H30B 0.9800 . ?
C30 H30C 0.9800 . ?
C31 C32 1.515(19) . ?
C31 H31A 0.9900 . ?
C31 H31B 0.9900 . ?
C32 H32A 0.9800 . ?
C32 H32B 0.9800 . ?
C32 H32C 0.9800 . ?
C33 C34 1.530(19) . ?
C33 H33A 0.9900 . ?
C33 H33B 0.9900 . ?
C34 H34A 0.9800 . ?
C34 H34B 0.9800 . ?
C34 H34C 0.9800 . ?
C35 C36 1.536(17) . ?
C35 H35A 0.9900 . ?
C35 H35B 0.9900 . ?
C36 H36A 0.9800 . ?
C36 H36B 0.9800 . ?
C36 H36C 0.9800 . ?
C37 C38 1.527(16) . ?
C37 H37A 0.9900 . ?
C37 H37B 0.9900 . ?
C38 H38A 0.9800 . ?
C38 H38B 0.9800 . ?
C38 H38C 0.9800 . ?
C39 C40 1.502(17) . ?
C39 H39A 0.9900 . ?
C39 H39B 0.9900 . ?
C40 H40A 0.9800 . ?
C40 H40B 0.9800 . ?
C40 H40C 0.9800 . ?
C41 C42 1.509(17) . ?
C41 H41A 0.9900 . ?
C41 H41B 0.9900 . ?
C42 H42A 0.9800 . ?
C42 H42B 0.9800 . ?
C42 H42C 0.9800 . ?
C43 C44 1.56(3) . ?
C43 H43A 0.9900 . ?
C43 H43B 0.9900 . ?
C44 H44A 0.9800 . ?
C44 H44B 0.9800 . ?
C44 H44C 0.9800 . ?
C45 C46 1.49(2) . ?
C45 H45A 0.9900 . ?
C45 H45B 0.9900 . ?
C46 H46A 0.9800 . ?
C46 H46B 0.9800 . ?
C46 H46C 0.9800 . ?
C47 C48 1.536(19) . ?
C47 H47A 0.9900 . ?
C47 H47B 0.9900 . ?
C48 H48A 0.9800 . ?
C48 H48B 0.9800 . ?
C48 H48C 0.9800 . ?
C49 C50 1.50(3) . ?
C49 H49A 0.9900 . ?
C49 H49B 0.9900 . ?
C50 H50A 0.9800 . ?
C50 H50B 0.9800 . ?
C50 H50C 0.9800 . ?
C51 C52 1.30(3) . ?
C51 H51A 0.9900 . ?
C51 H51B 0.9900 . ?
C52 H52A 0.9800 . ?
C52 H52B 0.9800 . ?
C52 H52C 0.9800 . ?
C53 C54 1.59(3) . ?
C53 H53A 0.9900 . ?
C53 H53B 0.9900 . ?
C54 H54A 0.9800 . ?
C54 H54B 0.9800 . ?
C54 H54C 0.9800 . ?
C55 C56 1.29(3) . ?
C55 H55A 0.9900 . ?
C55 H55B 0.9900 . ?
C56 H56A 0.9800 . ?
C56 H56B 0.9800 . ?
C56 H56C 0.9800 . ?
C57 C58 1.52(4) . ?
C57 H57A 0.9900 . ?
C57 H57B 0.9900 . ?
C58 H58A 0.9800 . ?
C58 H58B 0.9800 . ?
C58 H58C 0.9800 . ?
N17 C59 1.09(3) . ?
C59 C60 1.43(3) . ?
C60 H60A 0.9800 . ?
C60 H60B 0.9800 . ?
C60 H60C 0.9800 . ?
N18 C61 1.122(10) . ?
C61 C62 1.512(10) . ?
C62 H62A 0.9800 . ?
C62 H62B 0.9800 . ?
C62 H62C 0.9800 . ?
